data_2012957
loop_
_publ_author_name
'Bowes, Katharine F.'
'Ferguson, George'
'Glidewell, Christopher'
'Low, John N.'
'Quesada, Antonio'

_publ_section_title
;
 <i>N</i>,<i>N</i>'-Dithiobisphthalimide--nitrobenzene (2/1): a
 <i>Pn</i> solvate with localized solvent molecules ordered
 head-to-tail in channels
;
_journal_issue 9
_journal_name_full 'Acta Crystallographica Section C'
_journal_page_first o551
_journal_page_last o554
_journal_paper_doi 10.1107/S0108270102012830
_journal_volume 58
_journal_year 2002
_chemical_formula_iupac '2C16 H8 N2 O4 S2, C6 H5 N O2'
_chemical_formula_moiety '2C16 H8 N2 O4 S2, C6 H5 N O2'
_chemical_formula_sum 'C38 H21 N5 O10 S4'
_chemical_formula_weight 835.88
_chemical_name_systematic
;
N,N'-Dithiobisphthalimide--nitrobenzene (2/1)
;
_space_group_IT_number 7
_symmetry_cell_setting monoclinic
_symmetry_space_group_name_Hall 'P -2yac'
_symmetry_space_group_name_H-M 'P 1 n 1'
_atom_sites_solution_hydrogens geom
_atom_sites_solution_primary direct
_atom_sites_solution_secondary difmap
_cell_angle_alpha 90.00
_cell_angle_beta 95.0770(10)
_cell_angle_gamma 90.00
_cell_formula_units_Z 2
_cell_length_a 7.7070(2)
_cell_length_b 16.1001(3)
_cell_length_c 14.3067(4)
_cell_measurement_reflns_used 7660
_cell_measurement_temperature 120(2)
_cell_measurement_theta_max 27.49
_cell_measurement_theta_min 2.90
_cell_volume 1768.26(8)
_computing_cell_refinement 'DENZO--SMN (Otwinowski & Minor, 1997)'
_computing_data_collection 'KappaCCD Server Software (Nonius, 1997)'
_computing_data_reduction DENZO--SMN
_computing_molecular_graphics 'PLATON (Spek, 2002)'
_computing_publication_material 'SHELXL97 (Sheldrick, 1997) and PRPKAPPA (Ferguson, 1999)'
_computing_structure_refinement 'SHELXL97 (Sheldrick, 1997)'
_computing_structure_solution 'SHELXS97 (Sheldrick, 1997)'
_diffrn_ambient_temperature 120(2)
_diffrn_measured_fraction_theta_full 0.996
_diffrn_measured_fraction_theta_max 0.996
_diffrn_measurement_device_type 'Nonius KappaCCD'
_diffrn_measurement_method '\f scans, and \w scans with \k offsets'
_diffrn_radiation_monochromator graphite
_diffrn_radiation_source 'fine-focus sealed tube'
_diffrn_radiation_type MoK\a
_diffrn_radiation_wavelength 0.71073
_diffrn_reflns_av_R_equivalents 0.0560
_diffrn_reflns_av_sigmaI/netI 0.0820
_diffrn_reflns_limit_h_max 10
_diffrn_reflns_limit_h_min -9
_diffrn_reflns_limit_k_max 20
_diffrn_reflns_limit_k_min -20
_diffrn_reflns_limit_l_max 18
_diffrn_reflns_limit_l_min -18
_diffrn_reflns_number 19021
_diffrn_reflns_theta_full 27.49
_diffrn_reflns_theta_max 27.49
_diffrn_reflns_theta_min 2.90
_diffrn_standards_decay_% negligible
_exptl_absorpt_coefficient_mu 0.339
_exptl_absorpt_correction_T_max 0.972
_exptl_absorpt_correction_T_min 0.927
_exptl_absorpt_correction_type multi-scan
_exptl_absorpt_process_details '(DENZO-SMN; Otwinowski & Minor, 1997)'
_exptl_crystal_colour colourless
_exptl_crystal_density_diffrn 1.570
_exptl_crystal_density_method 'not measured'
_exptl_crystal_description block
_exptl_crystal_F_000 856
_exptl_crystal_size_max 0.22
_exptl_crystal_size_mid 0.10
_exptl_crystal_size_min 0.08
_refine_diff_density_max 0.367
_refine_diff_density_min -0.309
_refine_ls_abs_structure_details 'Flack (1983); 3603 Friedel pairs'
_refine_ls_abs_structure_Flack 0.32(9)
_refine_ls_extinction_coef 0.0057(7)
_refine_ls_extinction_expression Fc^*^=kFc[1+0.001xFc^2^\l^3^/sin(2\q)]^-1/4^
_refine_ls_extinction_method SHELXL97
_refine_ls_goodness_of_fit_ref 0.973
_refine_ls_hydrogen_treatment constr
_refine_ls_matrix_type full
_refine_ls_number_parameters 516
_refine_ls_number_reflns 7660
_refine_ls_number_restraints 2
_refine_ls_restrained_S_all 0.973
_refine_ls_R_factor_all 0.0737
_refine_ls_R_factor_gt 0.0428
_refine_ls_shift/su_max <0.001
_refine_ls_shift/su_mean 0.000
_refine_ls_structure_factor_coef Fsqd
_refine_ls_weighting_details 'calc w = 1/[\s^2^(Fo^2^)+(0.0406P)^2^] where P = (Fo^2^+2Fc^2^)/3'
_refine_ls_weighting_scheme calc
_refine_ls_wR_factor_gt 0.0857
_refine_ls_wR_factor_ref 0.0963
_reflns_number_gt 5681
_reflns_number_total 7660
_reflns_threshold_expression I>2\s(I)
_cod_data_source_file sk1574.cif
_cod_data_source_block I
_cod_depositor_comments
;
The following automatic conversions were performed:

'_exptl_absorpt_correction_type' value 'Multi-scan' changed to
'multi-scan' according to
/home/saulius/struct/CIF-dictionaries/cif_core.dic dictionary named
'cif_core.dic' version 2.4.1 from 2010-06-29.

Automatic conversion script
Id: cif_fix_values 1715 2011-07-08 13:25:40Z adriana 
;
_cod_original_sg_symbol_H-M 'P n'
_cod_database_code 2012957
_cod_database_fobs_code 2012957

loop_
_symmetry_equiv_pos_as_xyz
'x, y, z'
'x+1/2, -y, z+1/2'

loop_
_atom_site_label
_atom_site_fract_x
_atom_site_fract_y
_atom_site_fract_z
_atom_site_U_iso_or_equiv
_atom_site_adp_type
_atom_site_calc_flag
_atom_site_refinement_flags
_atom_site_occupancy
_atom_site_disorder_assembly
_atom_site_disorder_group
_atom_site_type_symbol
S1 0.84531(12) 0.31916(6) 0.55294(7) 0.0220(3) Uani d . 1 . . S
S2 0.63911(12) 0.32151(6) 0.45398(7) 0.0221(2) Uani d . 1 . . S
N11 0.7851(4) 0.3782(2) 0.6424(2) 0.0195(8) Uani d . 1 . . N
C11 0.8211(5) 0.4645(2) 0.6525(3) 0.0191(9) Uani d . 1 . . C
O11 0.8929(4) 0.50588(18) 0.5985(2) 0.0243(7) Uani d . 1 . . O
C12 0.7030(5) 0.3456(3) 0.7193(3) 0.0181(9) Uani d . 1 . . C
O12 0.6573(4) 0.27387(19) 0.7262(2) 0.0285(7) Uani d . 1 . . O
C13 0.6877(5) 0.4167(3) 0.7837(3) 0.0196(9) Uani d . 1 . . C
C14 0.6161(5) 0.4200(3) 0.8689(3) 0.0219(9) Uani d . 1 . . C
H14 0.5704 0.3717 0.8959 0.026 Uiso calc R 1 . . H
C15 0.6132(5) 0.4963(3) 0.9136(3) 0.0242(10) Uani d . 1 . . C
H15 0.5662 0.5004 0.9726 0.029 Uiso calc R 1 . . H
C16 0.6786(5) 0.5669(3) 0.8729(3) 0.0225(9) Uani d . 1 . . C
H16 0.6736 0.6186 0.9046 0.027 Uiso calc R 1 . . H
C17 0.7509(5) 0.5642(3) 0.7875(3) 0.0212(9) Uani d . 1 . . C
H17 0.7960 0.6125 0.7603 0.025 Uiso calc R 1 . . H
C18 0.7539(5) 0.4869(3) 0.7437(3) 0.0182(9) Uani d . 1 . . C
N21 0.6825(4) 0.3974(2) 0.3787(2) 0.0196(8) Uani d . 1 . . N
C21 0.6360(5) 0.4837(3) 0.3887(3) 0.0219(9) Uani d . 1 . . C
O21 0.5710(3) 0.51074(18) 0.4545(2) 0.0267(7) Uani d . 1 . . O
C22 0.7657(5) 0.3841(3) 0.2952(3) 0.0201(9) Uani d . 1 . . C
O22 0.8218(4) 0.31761(17) 0.2724(2) 0.0259(7) Uani d . 1 . . O
C23 0.7650(5) 0.4648(3) 0.2475(3) 0.0191(9) Uani d . 1 . . C
C24 0.8289(5) 0.4857(3) 0.1635(3) 0.0192(9) Uani d . 1 . . C
H24 0.8806 0.4452 0.1264 0.023 Uiso calc R 1 . . H
C25 0.8150(5) 0.5684(3) 0.1350(3) 0.0210(9) Uani d . 1 . . C
H25 0.8561 0.5848 0.0771 0.025 Uiso calc R 1 . . H
C26 0.7408(5) 0.6277(3) 0.1911(3) 0.0231(10) Uani d . 1 . . C
H26 0.7356 0.6840 0.1711 0.028 Uiso calc R 1 . . H
C27 0.6746(5) 0.6066(3) 0.2752(3) 0.0232(10) Uani d . 1 . . C
H27 0.6221 0.6468 0.3123 0.028 Uiso calc R 1 . . H
C28 0.6891(5) 0.5240(3) 0.3024(3) 0.0186(9) Uani d . 1 . . C
S3 0.15417(12) 0.18431(6) 0.44754(7) 0.0224(2) Uani d . 1 . . S
S4 0.36143(12) 0.17751(6) 0.54561(7) 0.0229(2) Uani d . 1 . . S
N31 0.2072(4) 0.1232(2) 0.3593(2) 0.0193(8) Uani d . 1 . . N
C31 0.1715(5) 0.0366(3) 0.3522(3) 0.0188(9) Uani d . 1 . . C
O31 0.1042(4) -0.00328(18) 0.4107(2) 0.0252(7) Uani d . 1 . . O
C32 0.2895(5) 0.1522(3) 0.2793(3) 0.0210(9) Uani d . 1 . . C
O32 0.3377(4) 0.22228(18) 0.2702(2) 0.0273(7) Uani d . 1 . . O
C33 0.3016(5) 0.0781(2) 0.2183(3) 0.0172(9) Uani d . 1 . . C
C34 0.3685(5) 0.0709(3) 0.1330(3) 0.0227(9) Uani d . 1 . . C
H34 0.4129 0.1178 0.1025 0.027 Uiso calc R 1 . . H
C35 0.3687(5) -0.0082(3) 0.0929(3) 0.0221(9) Uani d . 1 . . C
H35 0.4135 -0.0151 0.0336 0.027 Uiso calc R 1 . . H
C36 0.3055(5) -0.0765(3) 0.1369(3) 0.0231(9) Uani d . 1 . . C
H36 0.3084 -0.1294 0.1077 0.028 Uiso calc R 1 . . H
C37 0.2370(5) -0.0692(3) 0.2240(3) 0.0197(9) Uani d . 1 . . C
H37 0.1942 -0.1160 0.2552 0.024 Uiso calc R 1 . . H
C38 0.2347(5) 0.0096(3) 0.2624(3) 0.0176(9) Uani d . 1 . . C
N41 0.3136(4) 0.1005(2) 0.6187(2) 0.0215(8) Uani d . 1 . . N
C41 0.3618(5) 0.0155(3) 0.6101(3) 0.0201(9) Uani d . 1 . . C
O41 0.4331(3) -0.01309(18) 0.54575(19) 0.0251(7) Uani d . 1 . . O
C42 0.2254(5) 0.1149(3) 0.7010(3) 0.0192(9) Uani d . 1 . . C
O42 0.1635(4) 0.17961(17) 0.7215(2) 0.0246(7) Uani d . 1 . . O
C43 0.2271(5) 0.0326(3) 0.7497(3) 0.0180(9) Uani d . 1 . . C
C44 0.1626(5) 0.0131(3) 0.8339(3) 0.0209(9) Uani d . 1 . . C
H44 0.1112 0.0539 0.8708 0.025 Uiso calc R 1 . . H
C45 0.1769(5) -0.0699(3) 0.8620(3) 0.0247(10) Uani d . 1 . . C
H45 0.1330 -0.0862 0.9192 0.030 Uiso calc R 1 . . H
C46 0.2534(5) -0.1288(3) 0.8087(3) 0.0261(10) Uani d . 1 . . C
H46 0.2628 -0.1846 0.8301 0.031 Uiso calc R 1 . . H
C47 0.3171(5) -0.1071(3) 0.7236(3) 0.0217(10) Uani d . 1 . . C
H47 0.3681 -0.1477 0.6863 0.026 Uiso calc R 1 . . H
C48 0.3040(5) -0.0258(3) 0.6953(3) 0.0188(9) Uani d . 1 . . C
N1 1.1273(3) 0.30387(16) 0.0296(2) 0.0259(6) Uani d . 1 . . N
O1 1.1111(3) 0.33860(16) 0.10471(18) 0.0411(6) Uani d . 1 . . O
O2 1.0053(3) 0.29256(15) -0.03039(18) 0.0381(6) Uani d . 1 . . O
C1 1.3017(4) 0.2744(2) 0.0111(2) 0.0199(8) Uani d . 1 . . C
C2 1.4444(5) 0.2961(2) 0.0712(3) 0.0243(8) Uani d . 1 . . C
H2 1.4323 0.3317 0.1231 0.029 Uiso calc R 1 . . H
C3 1.6058(5) 0.2645(2) 0.0540(3) 0.0250(8) Uani d . 1 . . C
H3 1.7065 0.2799 0.0933 0.030 Uiso calc R 1 . . H
C4 1.6206(5) 0.2108(2) -0.0199(3) 0.0267(8) Uani d . 1 . . C
H4 1.7306 0.1874 -0.0298 0.032 Uiso calc R 1 . . H
C5 1.4751(5) 0.1909(2) -0.0798(3) 0.0269(8) Uani d . 1 . . C
H5 1.4869 0.1550 -0.1316 0.032 Uiso calc R 1 . . H
C6 1.3150(4) 0.2222(2) -0.0650(2) 0.0215(7) Uani d . 1 . . C
H6 1.2152 0.2085 -0.1059 0.026 Uiso calc R 1 . . H

loop_
_atom_site_aniso_label
_atom_site_aniso_U_11
_atom_site_aniso_U_22
_atom_site_aniso_U_33
_atom_site_aniso_U_12
_atom_site_aniso_U_13
_atom_site_aniso_U_23
S1 0.0287(6) 0.0188(6) 0.0188(6) 0.0050(4) 0.0045(4) -0.0013(4)
S2 0.0291(6) 0.0196(6) 0.0182(6) -0.0050(4) 0.0048(4) 0.0018(4)
N11 0.0238(18) 0.0184(19) 0.0173(19) 0.0016(15) 0.0078(14) -0.0039(15)
C11 0.019(2) 0.015(2) 0.022(2) 0.0035(17) 0.0004(16) -0.0010(18)
O11 0.0302(16) 0.0237(17) 0.0207(16) -0.0026(13) 0.0110(12) 0.0019(12)
C12 0.020(2) 0.018(2) 0.016(2) 0.0017(17) -0.0014(15) 0.0000(18)
O12 0.0391(17) 0.0221(17) 0.0253(17) -0.0015(14) 0.0084(12) 0.0026(14)
C13 0.018(2) 0.021(2) 0.020(2) -0.0001(16) 0.0018(16) 0.0057(18)
C14 0.023(2) 0.024(2) 0.019(2) 0.0018(16) 0.0042(16) 0.0034(17)
C15 0.021(2) 0.035(2) 0.017(2) 0.0027(16) 0.0061(15) 0.0047(17)
C16 0.022(2) 0.026(2) 0.019(2) 0.0058(16) -0.0011(16) -0.0078(17)
C17 0.0175(19) 0.023(2) 0.023(2) -0.0010(16) 0.0026(15) 0.0007(17)
C18 0.0137(19) 0.024(2) 0.016(2) 0.0066(16) -0.0010(16) -0.0047(17)
N21 0.0268(18) 0.0147(18) 0.018(2) -0.0013(14) 0.0056(14) 0.0017(15)
C21 0.017(2) 0.024(2) 0.024(3) 0.0024(18) 0.0009(17) -0.001(2)
O21 0.0287(16) 0.0243(17) 0.0279(19) -0.0001(13) 0.0068(14) -0.0053(13)
C22 0.021(2) 0.019(3) 0.020(2) -0.0003(18) 0.0015(16) 0.0010(19)
O22 0.0364(16) 0.0182(18) 0.0238(17) -0.0005(12) 0.0069(13) -0.0031(12)
C23 0.019(2) 0.020(2) 0.019(2) 0.0001(16) 0.0031(17) -0.0050(18)
C24 0.021(2) 0.022(2) 0.015(2) -0.0016(17) 0.0023(16) 0.0021(18)
C25 0.026(2) 0.018(2) 0.019(2) -0.0030(18) 0.0018(18) 0.0016(18)
C26 0.027(2) 0.013(2) 0.028(3) -0.0011(17) -0.0029(17) 0.004(2)
C27 0.022(2) 0.024(2) 0.024(3) 0.0000(18) 0.0007(18) -0.0001(19)
C28 0.019(2) 0.015(2) 0.021(2) -0.0042(17) -0.0008(16) 0.0028(17)
S3 0.0291(6) 0.0208(6) 0.0178(6) 0.0039(4) 0.0053(4) -0.0022(4)
S4 0.0295(5) 0.0204(6) 0.0188(6) -0.0075(4) 0.0033(4) -0.0013(4)
N31 0.0258(19) 0.019(2) 0.0139(19) -0.0012(15) 0.0033(14) 0.0008(15)
C31 0.018(2) 0.020(2) 0.019(2) -0.0021(17) 0.0045(16) 0.0015(18)
O31 0.0302(17) 0.0240(17) 0.0225(17) -0.0033(13) 0.0082(12) 0.0007(12)
C32 0.018(2) 0.025(3) 0.020(2) 0.0014(18) 0.0025(15) 0.0059(19)
O32 0.0373(16) 0.0164(16) 0.0289(17) -0.0026(14) 0.0069(12) 0.0024(13)
C33 0.019(2) 0.018(2) 0.015(2) 0.0008(16) 0.0026(15) -0.0031(17)
C34 0.0183(19) 0.030(2) 0.020(2) -0.0003(16) 0.0035(15) 0.0026(18)
C35 0.0212(19) 0.028(2) 0.018(2) 0.0023(16) 0.0084(15) -0.0049(17)
C36 0.018(2) 0.024(2) 0.027(2) -0.0013(15) 0.0011(16) -0.0053(17)
C37 0.0206(19) 0.020(2) 0.018(2) -0.0006(16) 0.0011(15) -0.0016(16)
C38 0.017(2) 0.020(2) 0.017(2) -0.0029(16) 0.0037(15) 0.0056(16)
N41 0.0277(19) 0.020(2) 0.017(2) -0.0007(15) 0.0040(15) 0.0001(15)
C41 0.021(2) 0.020(2) 0.018(2) -0.0049(18) -0.0033(16) -0.0059(19)
O41 0.0273(16) 0.0307(18) 0.0181(18) 0.0019(13) 0.0057(13) -0.0057(13)
C42 0.020(2) 0.019(3) 0.018(2) -0.0059(17) -0.0008(16) -0.0045(18)
O42 0.0302(15) 0.0194(18) 0.0246(18) 0.0000(12) 0.0053(12) 0.0006(12)
C43 0.017(2) 0.017(2) 0.020(2) -0.0030(16) -0.0024(16) 0.0053(18)
C44 0.022(2) 0.017(2) 0.023(2) -0.0011(17) 0.0013(17) -0.0039(19)
C45 0.022(2) 0.030(3) 0.023(3) -0.0064(19) -0.0010(18) 0.0056(19)
C46 0.026(2) 0.022(3) 0.030(3) -0.0029(19) 0.0007(18) 0.008(2)
C47 0.020(2) 0.016(2) 0.029(3) 0.0014(17) -0.0024(18) -0.0024(19)
C48 0.0132(19) 0.024(2) 0.018(2) -0.0007(17) -0.0021(16) -0.0041(19)
N1 0.0268(15) 0.0240(14) 0.0280(16) 0.0023(12) 0.0088(12) 0.0028(13)
O1 0.0436(14) 0.0472(15) 0.0341(15) 0.0174(12) 0.0123(11) -0.0042(12)
O2 0.0257(14) 0.0406(14) 0.0484(16) 0.0007(11) 0.0065(12) -0.0052(12)
C1 0.0269(18) 0.0176(17) 0.0169(17) 0.0017(14) 0.0107(14) 0.0030(13)
C2 0.036(2) 0.0157(17) 0.022(2) 0.0023(16) 0.0102(16) 0.0007(15)
C3 0.0285(19) 0.0201(19) 0.0259(19) -0.0037(15) -0.0002(15) 0.0017(15)
C4 0.025(2) 0.0226(19) 0.033(2) 0.0050(16) 0.0081(16) 0.0044(17)
C5 0.036(2) 0.023(2) 0.0235(19) 0.0013(16) 0.0112(16) -0.0004(15)
C6 0.0318(19) 0.0166(17) 0.0159(17) -0.0022(14) 0.0012(14) 0.0002(13)

loop_
_atom_type_symbol
_atom_type_description
_atom_type_scat_dispersion_real
_atom_type_scat_dispersion_imag
_atom_type_scat_source
C C 0.0033 0.0016 'International Tables Vol C Tables 4.2.6.8 and 6.1.1.4'
H H 0.0000 0.0000 'International Tables Vol C Tables 4.2.6.8 and 6.1.1.4'
N N 0.0061 0.0033 'International Tables Vol C Tables 4.2.6.8 and 6.1.1.4'
O O 0.0106 0.0060 'International Tables Vol C Tables 4.2.6.8 and 6.1.1.4'
S S 0.1246 0.1234 'International Tables Vol C Tables 4.2.6.8 and 6.1.1.4'

loop_
_geom_angle_atom_site_label_1
_geom_angle_atom_site_label_2
_geom_angle_atom_site_label_3
_geom_angle
N11 S1 S2 105.47(13)
N21 S2 S1 105.79(13)
C12 N11 C11 112.3(3)
C12 N11 S1 123.4(3)
C11 N11 S1 124.2(3)
O11 C11 N11 125.2(4)
O11 C11 C18 130.5(4)
N11 C11 C18 104.2(3)
O12 C12 N11 124.6(4)
O12 C12 C13 130.2(4)
N11 C12 C13 105.2(3)
C14 C13 C18 121.5(4)
C14 C13 C12 129.7(4)
C18 C13 C12 108.8(4)
C13 C14 C15 117.7(4)
C13 C14 H14 121.1
C15 C14 H14 121.1
C14 C15 C16 120.7(4)
C14 C15 H15 119.7
C16 C15 H15 119.7
C17 C16 C15 122.0(4)
C17 C16 H16 119.0
C15 C16 H16 119.0
C16 C17 C18 116.6(4)
C16 C17 H17 121.7
C18 C17 H17 121.7
C13 C18 C17 121.4(4)
C13 C18 C11 109.5(4)
C17 C18 C11 129.1(4)
C22 N21 C21 111.3(3)
C22 N21 S2 124.0(3)
C21 N21 S2 124.8(3)
O21 C21 N21 123.8(4)
O21 C21 C28 131.7(4)
N21 C21 C28 104.4(3)
O22 C22 N21 124.0(4)
O22 C22 C23 130.1(4)
N21 C22 C23 105.9(3)
C24 C23 C28 121.5(4)
C24 C23 C22 129.3(4)
C28 C23 C22 109.1(3)
C23 C24 C25 117.6(4)
C23 C24 H24 121.2
C25 C24 H24 121.2
C24 C25 C26 120.5(4)
C24 C25 H25 119.7
C26 C25 H25 119.7
C27 C26 C25 122.0(4)
C27 C26 H26 119.0
C25 C26 H26 119.0
C28 C27 C26 116.7(4)
C28 C27 H27 121.6
C26 C27 H27 121.6
C27 C28 C23 121.6(4)
C27 C28 C21 129.1(4)
C23 C28 C21 109.2(4)
N31 S3 S4 104.97(13)
N41 S4 S3 105.46(13)
C31 N31 C32 111.0(3)
C31 N31 S3 124.7(3)
C32 N31 S3 124.2(3)
O31 C31 N31 124.3(4)
O31 C31 C38 129.8(4)
N31 C31 C38 105.9(3)
O32 C32 N31 123.8(4)
O32 C32 C33 131.0(4)
N31 C32 C33 105.2(3)
C34 C33 C38 121.3(4)
C34 C33 C32 129.7(4)
C38 C33 C32 109.0(4)
C33 C34 C35 117.2(4)
C33 C34 H34 121.4
C35 C34 H34 121.4
C36 C35 C34 121.8(4)
C36 C35 H35 119.1
C34 C35 H35 119.1
C35 C36 C37 121.1(4)
C35 C36 H36 119.5
C37 C36 H36 119.5
C38 C37 C36 116.7(4)
C38 C37 H37 121.7
C36 C37 H37 121.7
C37 C38 C33 122.0(4)
C37 C38 C31 129.1(4)
C33 C38 C31 108.9(4)
C41 N41 C42 112.0(3)
C41 N41 S4 125.4(3)
C42 N41 S4 122.6(3)
O41 C41 N41 125.0(4)
O41 C41 C48 130.2(4)
N41 C41 C48 104.9(3)
O42 C42 N41 125.1(4)
O42 C42 C43 130.1(4)
N41 C42 C43 104.8(3)
C44 C43 C48 122.8(4)
C44 C43 C42 128.3(4)
C48 C43 C42 109.0(3)
C43 C44 C45 116.4(4)
C43 C44 H44 121.8
C45 C44 H44 121.8
C46 C45 C44 121.6(4)
C46 C45 H45 119.2
C44 C45 H45 119.2
C45 C46 C47 120.7(4)
C45 C46 H46 119.6
C47 C46 H46 119.6
C48 C47 C46 118.2(4)
C48 C47 H47 120.9
C46 C47 H47 120.9
C47 C48 C43 120.3(4)
C47 C48 C41 130.3(4)
C43 C48 C41 109.3(4)
O1 N1 O2 123.2(3)
O1 N1 C1 118.0(3)
O2 N1 C1 118.8(3)
C2 C1 C6 122.2(3)
C2 C1 N1 119.8(3)
C6 C1 N1 118.0(3)
C1 C2 C3 118.4(3)
C1 C2 H2 120.8
C3 C2 H2 120.8
C4 C3 C2 120.2(3)
C4 C3 H3 119.9
C2 C3 H3 119.9
C3 C4 C5 120.1(3)
C3 C4 H4 119.9
C5 C4 H4 119.9
C6 C5 C4 120.7(3)
C6 C5 H5 119.6
C4 C5 H5 119.6
C5 C6 C1 118.4(3)
C5 C6 H6 120.8
C1 C6 H6 120.8

loop_
_geom_bond_atom_site_label_1
_geom_bond_atom_site_label_2
_geom_bond_site_symmetry_2
_geom_bond_distance
_geom_bond_publ_flag
S1 N11 . 1.692(4) ?
S1 S2 . 2.0330(13) ?
S2 N21 . 1.682(3) ?
N11 C12 . 1.418(5) ?
N11 C11 . 1.422(5) ?
C11 O11 . 1.193(5) ?
C11 C18 . 1.490(6) ?
C12 O12 . 1.214(5) ?
C12 C13 . 1.480(6) ?
C13 C14 . 1.382(6) ?
C13 C18 . 1.385(6) ?
C14 C15 . 1.385(6) ?
C14 H14 . 0.9500 ?
C15 C16 . 1.392(6) ?
C15 H15 . 0.9500 ?
C16 C17 . 1.388(6) ?
C16 H16 . 0.9500 ?
C17 C18 . 1.394(6) ?
C17 H17 . 0.9500 ?
N21 C22 . 1.421(5) ?
N21 C21 . 1.445(5) ?
C21 O21 . 1.188(5) ?
C21 C28 . 1.484(6) ?
C22 O22 . 1.210(5) ?
C22 C23 . 1.468(6) ?
C23 C24 . 1.382(6) ?
C23 C28 . 1.395(5) ?
C24 C25 . 1.394(6) ?
C24 H24 . 0.9500 ?
C25 C26 . 1.401(6) ?
C25 H25 . 0.9500 ?
C26 C27 . 1.390(6) ?
C26 H26 . 0.9500 ?
C27 C28 . 1.388(6) ?
C27 H27 . 0.9500 ?
S3 N31 . 1.679(4) ?
S3 S4 . 2.0335(13) ?
S4 N41 . 1.684(4) ?
N31 C31 . 1.423(5) ?
N31 C32 . 1.435(5) ?
C31 O31 . 1.207(5) ?
C31 C38 . 1.480(6) ?
C32 O32 . 1.198(5) ?
C32 C33 . 1.486(6) ?
C33 C34 . 1.372(6) ?
C33 C38 . 1.392(6) ?
C34 C35 . 1.398(6) ?
C34 H34 . 0.9500 ?
C35 C36 . 1.377(6) ?
C35 H35 . 0.9500 ?
C36 C37 . 1.401(6) ?
C36 H36 . 0.9500 ?
C37 C38 . 1.383(6) ?
C37 H37 . 0.9500 ?
N41 C41 . 1.427(5) ?
N41 C42 . 1.429(5) ?
C41 O41 . 1.204(5) ?
C41 C48 . 1.490(6) ?
C42 O42 . 1.193(5) ?
C42 C43 . 1.497(6) ?
C43 C44 . 1.379(6) ?
C43 C48 . 1.387(6) ?
C44 C45 . 1.397(6) ?
C44 H44 . 0.9500 ?
C45 C46 . 1.382(6) ?
C45 H45 . 0.9500 ?
C46 C47 . 1.396(6) ?
C46 H46 . 0.9500 ?
C47 C48 . 1.373(6) ?
C47 H47 . 0.9500 ?
N1 O1 . 1.228(3) ?
N1 O2 . 1.229(3) ?
N1 C1 . 1.471(4) ?
C1 C2 . 1.379(5) ?
C1 C6 . 1.387(5) ?
C2 C3 . 1.386(5) ?
C2 H2 . 0.9500 ?
C3 C4 . 1.378(5) ?
C3 H3 . 0.9500 ?
C4 C5 . 1.388(5) ?
C4 H4 . 0.9500 ?
C5 C6 . 1.366(5) ?
C5 H5 . 0.9500 ?
C6 H6 . 0.9500 ?

loop_
_geom_hbond_atom_site_label_D
_geom_hbond_atom_site_label_H
_geom_hbond_atom_site_label_A
_geom_hbond_site_symmetry_A
_geom_hbond_distance_DH
_geom_hbond_distance_HA
_geom_hbond_distance_DA
_geom_hbond_angle_DHA
_geom_hbond_publ_flag
C15 H15 O11 2_465 0.95 2.34 3.267(5) 166 y
C26 H26 O42 2_564 0.95 2.39 3.196(6) 142 y
C35 H35 O31 2_554 0.95 2.41 3.311(5) 159 y
C46 H46 O22 2_455 0.95 2.35 3.136(6) 139 y
C6 H6 O42 1_654 0.95 2.51 3.245(4) 134 y
C24 H24 O1 . 0.95 2.51 3.372(5) 151 y
C14 H14 Cg1 1_456 0.95 2.69 3.633(5) 172 y
C34 H34 Cg1 1_455 0.95 2.58 3.510(5) 166 y

loop_
_geom_torsion_atom_site_label_1
_geom_torsion_atom_site_label_2
_geom_torsion_atom_site_label_3
_geom_torsion_atom_site_label_4
_geom_torsion
N11 S1 S2 N21 95.37(19)
S2 S1 N11 C12 91.8(3)
S2 S1 N11 C11 -92.6(3)
C12 N11 C11 O11 178.2(4)
S1 N11 C11 O11 2.2(6)
C12 N11 C11 C18 -0.3(4)
S1 N11 C11 C18 -176.4(3)
C11 N11 C12 O12 178.9(4)
S1 N11 C12 O12 -5.1(6)
C11 N11 C12 C13 -0.7(4)
S1 N11 C12 C13 175.3(3)
O12 C12 C13 C14 -0.3(7)
N11 C12 C13 C14 179.2(4)
O12 C12 C13 C18 -178.0(4)
N11 C12 C13 C18 1.6(4)
C18 C13 C14 C15 -0.3(6)
C12 C13 C14 C15 -177.7(4)
C13 C14 C15 C16 0.8(6)
C14 C15 C16 C17 -0.9(6)
C15 C16 C17 C18 0.4(6)
C14 C13 C18 C17 -0.1(6)
C12 C13 C18 C17 177.8(4)
C14 C13 C18 C11 -179.7(4)
C12 C13 C18 C11 -1.8(4)
C16 C17 C18 C13 0.1(6)
C16 C17 C18 C11 179.6(4)
O11 C11 C18 C13 -177.1(4)
N11 C11 C18 C13 1.4(4)
O11 C11 C18 C17 3.4(7)
N11 C11 C18 C17 -178.2(4)
S1 S2 N21 C22 93.4(3)
S1 S2 N21 C21 -88.5(3)
C22 N21 C21 O21 -177.1(4)
S2 N21 C21 O21 4.6(6)
C22 N21 C21 C28 2.5(4)
S2 N21 C21 C28 -175.8(3)
C21 N21 C22 O22 177.6(4)
S2 N21 C22 O22 -4.0(6)
C21 N21 C22 C23 -2.7(4)
S2 N21 C22 C23 175.6(3)
O22 C22 C23 C24 0.0(7)
N21 C22 C23 C24 -179.6(4)
O22 C22 C23 C28 -178.6(4)
N21 C22 C23 C28 1.8(4)
C28 C23 C24 C25 -0.1(6)
C22 C23 C24 C25 -178.5(4)
C23 C24 C25 C26 1.0(6)
C24 C25 C26 C27 -1.7(6)
C25 C26 C27 C28 1.5(6)
C26 C27 C28 C23 -0.5(6)
C26 C27 C28 C21 178.0(4)
C24 C23 C28 C27 -0.1(6)
C22 C23 C28 C27 178.6(4)
C24 C23 C28 C21 -179.0(4)
C22 C23 C28 C21 -0.3(5)
O21 C21 C28 C27 -0.5(8)
N21 C21 C28 C27 180.0(4)
O21 C21 C28 C23 178.2(4)
N21 C21 C28 C23 -1.3(4)
N31 S3 S4 N41 -92.93(18)
S4 S3 N31 C31 88.9(3)
S4 S3 N31 C32 -93.4(3)
C32 N31 C31 O31 179.3(4)
S3 N31 C31 O31 -2.7(6)
C32 N31 C31 C38 -0.1(4)
S3 N31 C31 C38 177.9(3)
C31 N31 C32 O32 -177.5(4)
S3 N31 C32 O32 4.5(6)
C31 N31 C32 C33 1.1(4)
S3 N31 C32 C33 -176.9(3)
O32 C32 C33 C34 -1.7(8)
N31 C32 C33 C34 179.7(4)
O32 C32 C33 C38 176.7(4)
N31 C32 C33 C38 -1.8(4)
C38 C33 C34 C35 -0.8(6)
C32 C33 C34 C35 177.5(4)
C33 C34 C35 C36 -0.4(6)
C34 C35 C36 C37 0.5(6)
C35 C36 C37 C38 0.6(6)
C36 C37 C38 C33 -1.8(6)
C36 C37 C38 C31 -179.9(4)
C34 C33 C38 C37 1.9(6)
C32 C33 C38 C37 -176.7(4)
C34 C33 C38 C31 -179.6(3)
C32 C33 C38 C31 1.8(5)
O31 C31 C38 C37 -2.1(7)
N31 C31 C38 C37 177.3(4)
O31 C31 C38 C33 179.6(4)
N31 C31 C38 C33 -1.0(4)
S3 S4 N41 C41 92.3(3)
S3 S4 N41 C42 -91.0(3)
C42 N41 C41 O41 177.8(4)
S4 N41 C41 O41 -5.2(6)
C42 N41 C41 C48 -1.9(4)
S4 N41 C41 C48 175.1(3)
C41 N41 C42 O42 -175.7(4)
S4 N41 C42 O42 7.2(6)
C41 N41 C42 C43 3.0(4)
S4 N41 C42 C43 -174.1(3)
O42 C42 C43 C44 -3.3(7)
N41 C42 C43 C44 178.1(4)
O42 C42 C43 C48 175.6(4)
N41 C42 C43 C48 -2.9(4)
C48 C43 C44 C45 -0.6(6)
C42 C43 C44 C45 178.2(4)
C43 C44 C45 C46 0.7(6)
C44 C45 C46 C47 -0.9(7)
C45 C46 C47 C48 1.0(6)
C46 C47 C48 C43 -0.9(6)
C46 C47 C48 C41 178.9(4)
C44 C43 C48 C47 0.7(6)
C42 C43 C48 C47 -178.3(4)
C44 C43 C48 C41 -179.1(4)
C42 C43 C48 C41 1.9(4)
O41 C41 C48 C47 0.4(8)
N41 C41 C48 C47 -179.9(4)
O41 C41 C48 C43 -179.8(4)
N41 C41 C48 C43 -0.1(4)
O1 N1 C1 C2 -8.8(4)
O2 N1 C1 C2 171.3(3)
O1 N1 C1 C6 168.3(3)
O2 N1 C1 C6 -11.6(4)
C6 C1 C2 C3 0.3(5)
N1 C1 C2 C3 177.4(3)
C1 C2 C3 C4 -2.0(5)
C2 C3 C4 C5 2.7(5)
C3 C4 C5 C6 -1.8(5)
C4 C5 C6 C1 0.1(5)
C2 C1 C6 C5 0.6(5)
N1 C1 C6 C5 -176.5(3)

loop_
_cod_related_entry_id
_cod_related_entry_database
_cod_related_entry_code
1 ChemSpider 21134750
